data_4031719
loop_
_publ_author_name
'Wang, Chun-Chieh'
'Ku, Yi-Chen'
'Chuang, Gary Jing'

_publ_section_title
;
 Photoinduced Decarbonylative Rearrangement of Bicyclo[2.2.2]Octenones:
 Synthesis of the Marasmane Skeleton.
;
_journal_issue 21
_journal_name_full 'The Journal of organic chemistry'
_journal_page_first 10979
_journal_page_last 10991
_journal_paper_doi 10.1021/acs.joc.5b02140
_journal_volume 80
_journal_year 2015
_chemical_formula_moiety 'C18 H19 N O4'
_chemical_formula_sum 'C18 H19 N O4'
_chemical_formula_weight 313.34
_chemical_name_systematic
; 
 ? 
;
_space_group_IT_number 14
_symmetry_cell_setting monoclinic
_symmetry_space_group_name_Hall '-P 2yn'
_symmetry_space_group_name_H-M 'P 1 21/n 1'
_atom_sites_solution_hydrogens geom
_atom_sites_solution_primary direct
_atom_sites_solution_secondary difmap
_audit_creation_method SHELXL-97
_cell_angle_alpha 90.00
_cell_angle_beta 94.8270(10)
_cell_angle_gamma 90.00
_cell_formula_units_Z 4
_cell_length_a 9.7130(2)
_cell_length_b 9.7647(2)
_cell_length_c 16.4938(3)
_cell_measurement_reflns_used 3914
_cell_measurement_temperature 296(2)
_cell_measurement_theta_max 27.5703
_cell_measurement_theta_min 2.3505
_cell_volume 1558.80(5)
_computing_cell_refinement 'SAINT V7.68A (Bruker AXS, 2009)'
_computing_data_collection 'APEX2 (Bruker AXS, 2010)'
_computing_data_reduction 'SAINT V7.68A (Bruker AXS, 2009)'
_computing_molecular_graphics 'SHELXTL (Sheldrick, 2008)'
_computing_publication_material SHELXTL
_computing_structure_refinement 'SHELXL-97 (Sheldrick, 2008)'
_computing_structure_solution 'SHELXS-97 (Sheldrick, 2008)'
_diffrn_ambient_temperature 296(2)
_diffrn_detector_area_resol_mean 8.3333
_diffrn_measured_fraction_theta_full 0.998
_diffrn_measured_fraction_theta_max 0.998
_diffrn_measurement_device_type 'Bruker APEX-II CCD'
_diffrn_measurement_method '\f and \w scans'
_diffrn_radiation_monochromator graphite
_diffrn_radiation_source 'fine-focus sealed tube'
_diffrn_radiation_type MoK\a
_diffrn_radiation_wavelength 0.71073
_diffrn_reflns_av_R_equivalents 0.0339
_diffrn_reflns_av_sigmaI/netI 0.0427
_diffrn_reflns_limit_h_max 12
_diffrn_reflns_limit_h_min -12
_diffrn_reflns_limit_k_max 13
_diffrn_reflns_limit_k_min -11
_diffrn_reflns_limit_l_max 22
_diffrn_reflns_limit_l_min -22
_diffrn_reflns_number 14808
_diffrn_reflns_theta_full 28.35
_diffrn_reflns_theta_max 28.35
_diffrn_reflns_theta_min 2.35
_exptl_absorpt_coefficient_mu 0.095
_exptl_absorpt_correction_T_max 0.7457
_exptl_absorpt_correction_T_min 0.7061
_exptl_absorpt_correction_type multi-scan
_exptl_absorpt_process_details 'SADABS V2008/1 (Bruker AXS Inc.)'
_exptl_crystal_colour colourless
_exptl_crystal_density_diffrn 1.335
_exptl_crystal_density_meas ?
_exptl_crystal_density_method 'not measured'
_exptl_crystal_description lamellar
_exptl_crystal_F_000 664
_exptl_crystal_size_max 0.2
_exptl_crystal_size_mid 0.2
_exptl_crystal_size_min 0.2
_refine_diff_density_max 0.297
_refine_diff_density_min -0.246
_refine_diff_density_rms 0.051
_refine_ls_extinction_method none
_refine_ls_goodness_of_fit_ref 1.060
_refine_ls_hydrogen_treatment constr
_refine_ls_matrix_type full
_refine_ls_number_parameters 211
_refine_ls_number_reflns 3875
_refine_ls_number_restraints 0
_refine_ls_restrained_S_all 1.060
_refine_ls_R_factor_all 0.0642
_refine_ls_R_factor_gt 0.0425
_refine_ls_shift/su_max 0.000
_refine_ls_shift/su_mean 0.000
_refine_ls_structure_factor_coef Fsqd
_refine_ls_weighting_details 'calc w=1/[\s^2^(Fo^2^)+(0.0408P)^2^+0.4061P] where P=(Fo^2^+2Fc^2^)/3'
_refine_ls_weighting_scheme calc
_refine_ls_wR_factor_gt 0.0931
_refine_ls_wR_factor_ref 0.1033
_reflns_number_gt 2852
_reflns_number_total 3875
_reflns_threshold_expression >2sigma(I)
_cod_data_source_file jo5b02140_si_001.cif
_cod_data_source_block j158
_cod_depositor_comments
;
The following automatic conversions were performed:

'_exptl_crystal_density_meas' value 'not measured' was changed to '?'
- the value is perceived as not measured.

Automatic conversion script
Id: cif_fix_values 3271 2015-04-21 07:52:19Z andrius 

 Adding full bibliography for 4031719--4031720.cif.
;
_cod_database_code 4031719

loop_
_symmetry_equiv_pos_as_xyz
'x, y, z'
'-x+1/2, y+1/2, -z+1/2'
'-x, -y, -z'
'x-1/2, -y-1/2, z-1/2'

loop_
_atom_site_label
_atom_site_type_symbol
_atom_site_fract_x
_atom_site_fract_y
_atom_site_fract_z
_atom_site_U_iso_or_equiv
_atom_site_adp_type
_atom_site_occupancy
_atom_site_symmetry_multiplicity
_atom_site_calc_flag
_atom_site_refinement_flags
O1 O 0.45058(10) 0.16384(10) 0.80632(6) 0.0200(2) Uani 1 1 d .
O2 O 0.52955(9) 0.33782(10) 0.89657(5) 0.0187(2) Uani 1 1 d .
O3 O 0.00836(10) 0.42818(10) 0.87429(6) 0.0250(3) Uani 1 1 d .
O4 O 0.25788(10) 0.81655(10) 0.93661(6) 0.0181(2) Uani 1 1 d .
N1 N 0.10354(11) 0.63834(12) 0.91108(7) 0.0152(3) Uani 1 1 d .
C1 C -0.25983(15) 0.87032(17) 0.91607(9) 0.0253(4) Uani 1 1 d .
H1 H -0.3401 0.9221 0.9171 0.030 Uiso 1 1 calc R
C2 C -0.15599(15) 0.88232(16) 0.97832(9) 0.0223(3) Uani 1 1 d .
H10 H -0.1660 0.9432 1.0208 0.027 Uiso 1 1 calc R
C3 C -0.03676(14) 0.80396(15) 0.97778(8) 0.0184(3) Uani 1 1 d .
H11 H 0.0323 0.8104 1.0202 0.022 Uiso 1 1 calc R
C4 C -0.02200(13) 0.71595(14) 0.91310(8) 0.0152(3) Uani 1 1 d .
C5 C 0.10849(14) 0.49847(15) 0.89250(8) 0.0174(3) Uani 1 1 d .
C6 C 0.25858(13) 0.45276(14) 0.90283(8) 0.0156(3) Uani 1 1 d .
H7 H 0.2735 0.4066 0.9556 0.019 Uiso 1 1 calc R
C7 C 0.29098(14) 0.35120(14) 0.83790(8) 0.0158(3) Uani 1 1 d .
H17 H 0.2163 0.2873 0.8208 0.019 Uiso 1 1 calc R
C8 C 0.43324(14) 0.29656(14) 0.83445(8) 0.0165(3) Uani 1 1 d .
C9 C 0.40737(16) 0.06161(16) 0.86112(10) 0.0260(4) Uani 1 1 d .
H4 H 0.4546 0.0752 0.9140 0.039 Uiso 1 1 calc R
H5 H 0.4290 -0.0276 0.8413 0.039 Uiso 1 1 calc R
H2 H 0.3095 0.0687 0.8648 0.039 Uiso 1 1 calc R
C10 C 0.66823(14) 0.34208(16) 0.87172(9) 0.0234(3) Uani 1 1 d .
H3 H 0.7027 0.2504 0.8675 0.035 Uiso 1 1 calc R
H19 H 0.7265 0.3920 0.9113 0.035 Uiso 1 1 calc R
H18 H 0.6679 0.3866 0.8198 0.035 Uiso 1 1 calc R
C11 C 0.37987(13) 0.39819(14) 0.77030(8) 0.0154(3) Uani 1 1 d .
H16 H 0.3543 0.3596 0.7163 0.018 Uiso 1 1 calc R
C12 C 0.43040(13) 0.54123(14) 0.77126(8) 0.0152(3) Uani 1 1 d .
C13 C 0.41125(13) 0.62498(15) 0.83275(8) 0.0159(3) Uani 1 1 d .
H6 H 0.4433 0.7143 0.8291 0.019 Uiso 1 1 calc R
C14 C 0.34162(13) 0.58696(14) 0.90813(8) 0.0144(3) Uani 1 1 d .
H12 H 0.4106 0.5833 0.9550 0.017 Uiso 1 1 calc R
C15 C 0.23522(14) 0.69695(15) 0.92200(8) 0.0147(3) Uani 1 1 d .
C16 C -0.24431(15) 0.78116(17) 0.85212(9) 0.0253(4) Uani 1 1 d .
H9 H -0.3144 0.7732 0.8104 0.030 Uiso 1 1 calc R
C17 C -0.12502(14) 0.70378(15) 0.84992(9) 0.0200(3) Uani 1 1 d .
H8 H -0.1142 0.6446 0.8067 0.024 Uiso 1 1 calc R
C18 C 0.50732(15) 0.58322(15) 0.69948(8) 0.0205(3) Uani 1 1 d .
H13 H 0.5201 0.6807 0.7001 0.031 Uiso 1 1 calc R
H15 H 0.4550 0.5568 0.6500 0.031 Uiso 1 1 calc R
H14 H 0.5958 0.5388 0.7027 0.031 Uiso 1 1 calc R

loop_
_atom_site_aniso_label
_atom_site_aniso_U_11
_atom_site_aniso_U_22
_atom_site_aniso_U_33
_atom_site_aniso_U_23
_atom_site_aniso_U_13
_atom_site_aniso_U_12
O1 0.0224(5) 0.0128(5) 0.0259(5) 0.0018(4) 0.0095(4) 0.0022(4)
O2 0.0148(5) 0.0250(6) 0.0166(5) 0.0012(4) 0.0029(4) 0.0012(4)
O3 0.0170(5) 0.0189(6) 0.0397(6) -0.0033(5) 0.0062(4) -0.0035(4)
O4 0.0190(5) 0.0153(5) 0.0204(5) -0.0013(4) 0.0035(4) -0.0001(4)
N1 0.0138(6) 0.0147(6) 0.0176(6) -0.0006(5) 0.0044(4) 0.0006(5)
C1 0.0156(7) 0.0318(9) 0.0294(8) -0.0018(7) 0.0075(6) 0.0064(6)
C2 0.0224(8) 0.0240(9) 0.0217(7) -0.0025(6) 0.0085(6) 0.0021(6)
C3 0.0182(7) 0.0204(8) 0.0171(7) 0.0015(6) 0.0040(5) -0.0003(6)
C4 0.0132(6) 0.0159(7) 0.0175(7) 0.0017(6) 0.0066(5) 0.0006(5)
C5 0.0172(7) 0.0168(8) 0.0192(7) 0.0008(6) 0.0068(5) -0.0007(6)
C6 0.0160(7) 0.0147(7) 0.0167(7) 0.0013(5) 0.0049(5) 0.0012(5)
C7 0.0144(6) 0.0132(7) 0.0203(7) -0.0002(6) 0.0039(5) -0.0015(5)
C8 0.0171(7) 0.0140(7) 0.0190(7) 0.0000(6) 0.0040(5) 0.0000(6)
C9 0.0266(8) 0.0164(8) 0.0367(9) 0.0069(7) 0.0128(7) 0.0044(6)
C10 0.0146(7) 0.0324(9) 0.0233(7) 0.0014(7) 0.0025(6) 0.0008(6)
C11 0.0158(7) 0.0158(7) 0.0146(6) -0.0010(6) 0.0013(5) -0.0005(6)
C12 0.0144(6) 0.0153(7) 0.0157(6) 0.0017(5) 0.0008(5) 0.0006(5)
C13 0.0144(6) 0.0135(7) 0.0199(7) 0.0008(6) 0.0024(5) -0.0016(5)
C14 0.0136(6) 0.0149(7) 0.0150(6) -0.0002(5) 0.0019(5) -0.0004(5)
C15 0.0164(7) 0.0169(8) 0.0111(6) 0.0011(5) 0.0028(5) -0.0001(5)
C16 0.0147(7) 0.0359(10) 0.0253(8) -0.0018(7) 0.0017(6) -0.0007(6)
C17 0.0163(7) 0.0247(8) 0.0198(7) -0.0046(6) 0.0060(5) -0.0024(6)
C18 0.0249(8) 0.0177(8) 0.0196(7) 0.0003(6) 0.0061(6) -0.0012(6)

loop_
_atom_type_symbol
_atom_type_description
_atom_type_scat_dispersion_real
_atom_type_scat_dispersion_imag
_atom_type_scat_source
C C 0.0033 0.0016 'International Tables Vol C Tables 4.2.6.8 and 6.1.1.4'
H H 0.0000 0.0000 'International Tables Vol C Tables 4.2.6.8 and 6.1.1.4'
N N 0.0061 0.0033 'International Tables Vol C Tables 4.2.6.8 and 6.1.1.4'
O O 0.0106 0.0060 'International Tables Vol C Tables 4.2.6.8 and 6.1.1.4'

loop_
_geom_angle_atom_site_label_1
_geom_angle_atom_site_label_2
_geom_angle_atom_site_label_3
_geom_angle
C8 O1 C9 112.85(11)
C8 O2 C10 112.73(10)
C15 N1 C5 112.27(11)
C15 N1 C4 123.31(11)
C5 N1 C4 124.28(11)
C2 C1 C16 119.96(14)
C2 C1 H1 120.0
C16 C1 H1 120.0
C1 C2 C3 120.35(14)
C1 C2 H10 119.8
C3 C2 H10 119.8
C4 C3 C2 119.12(13)
C4 C3 H11 120.4
C2 C3 H11 120.4
C3 C4 C17 121.07(13)
C3 C4 N1 119.15(12)
C17 C4 N1 119.78(12)
O3 C5 N1 124.52(13)
O3 C5 C6 127.27(13)
N1 C5 C6 108.17(11)
C7 C6 C5 111.59(11)
C7 C6 C14 117.38(11)
C5 C6 C14 104.46(11)
C7 C6 H7 107.7
C5 C6 H7 107.7
C14 C6 H7 107.7
C8 C7 C6 120.80(12)
C8 C7 C11 59.91(9)
C6 C7 C11 118.77(12)
C8 C7 H17 115.4
C6 C7 H17 115.4
C11 C7 H17 115.4
O2 C8 O1 115.06(11)
O2 C8 C7 116.00(11)
O1 C8 C7 119.07(11)
O2 C8 C11 119.79(12)
O1 C8 C11 114.99(11)
C7 C8 C11 61.69(9)
O1 C9 H4 109.5
O1 C9 H5 109.5
H4 C9 H5 109.5
O1 C9 H2 109.5
H4 C9 H2 109.5
H5 C9 H2 109.5
O2 C10 H3 109.5
O2 C10 H19 109.5
H3 C10 H19 109.5
O2 C10 H18 109.5
H3 C10 H18 109.5
H19 C10 H18 109.5
C12 C11 C8 121.24(11)
C12 C11 C7 118.69(11)
C8 C11 C7 58.41(9)
C12 C11 H16 115.5
C8 C11 H16 115.5
C7 C11 H16 115.5
C13 C12 C11 121.45(12)
C13 C12 C18 122.84(13)
C11 C12 C18 115.70(12)
C12 C13 C14 125.33(13)
C12 C13 H6 117.3
C14 C13 H6 117.3
C13 C14 C15 107.89(11)
C13 C14 C6 115.58(11)
C15 C14 C6 104.51(11)
C13 C14 H12 109.5
C15 C14 H12 109.5
C6 C14 H12 109.5
O4 C15 N1 124.75(12)
O4 C15 C14 126.69(12)
N1 C15 C14 108.49(11)
C1 C16 C17 120.46(13)
C1 C16 H9 119.8
C17 C16 H9 119.8
C16 C17 C4 119.03(13)
C16 C17 H8 120.5
C4 C17 H8 120.5
C12 C18 H13 109.5
C12 C18 H15 109.5
H13 C18 H15 109.5
C12 C18 H14 109.5
H13 C18 H14 109.5
H15 C18 H14 109.5

loop_
_geom_bond_atom_site_label_1
_geom_bond_atom_site_label_2
_geom_bond_distance
O1 C8 1.3915(17)
O1 C9 1.4331(17)
O2 C8 1.3878(16)
O2 C10 1.4412(16)
O3 C5 1.2075(16)
O4 C15 1.2090(17)
N1 C15 1.3990(17)
N1 C5 1.4015(18)
N1 C4 1.4384(17)
C1 C2 1.382(2)
C1 C16 1.386(2)
C1 H1 0.9300
C2 C3 1.389(2)
C2 H10 0.9300
C3 C4 1.3868(19)
C3 H11 0.9300
C4 C17 1.3877(18)
C5 C6 1.5205(19)
C6 C7 1.5120(19)
C6 C14 1.5373(19)
C6 H7 0.9800
C7 C8 1.4868(19)
C7 C11 1.5367(19)
C7 H17 0.9800
C8 C11 1.5102(19)
C9 H4 0.9600
C9 H5 0.9600
C9 H2 0.9600
C10 H3 0.9600
C10 H19 0.9600
C10 H18 0.9600
C11 C12 1.4801(19)
C11 H16 0.9800
C12 C13 1.3280(19)
C12 C18 1.5090(19)
C13 C14 1.5108(18)
C13 H6 0.9300
C14 C15 1.5211(19)
C14 H12 0.9800
C16 C17 1.386(2)
C16 H9 0.9300
C17 H8 0.9300
C18 H13 0.9600
C18 H15 0.9600
C18 H14 0.9600

loop_
_geom_torsion_atom_site_label_1
_geom_torsion_atom_site_label_2
_geom_torsion_atom_site_label_3
_geom_torsion_atom_site_label_4
_geom_torsion
C16 C1 C2 C3 -0.9(2)
C1 C2 C3 C4 1.5(2)
C2 C3 C4 C17 -0.9(2)
C2 C3 C4 N1 177.83(12)
C15 N1 C4 C3 -50.18(18)
C5 N1 C4 C3 134.47(14)
C15 N1 C4 C17 128.61(14)
C5 N1 C4 C17 -46.74(18)
C15 N1 C5 O3 -174.00(13)
C4 N1 C5 O3 1.8(2)
C15 N1 C5 C6 8.27(15)
C4 N1 C5 C6 -175.93(11)
O3 C5 C6 C7 40.7(2)
N1 C5 C6 C7 -141.60(11)
O3 C5 C6 C14 168.53(14)
N1 C5 C6 C14 -13.81(14)
C5 C6 C7 C8 177.76(12)
C14 C6 C7 C8 57.28(17)
C5 C6 C7 C11 107.56(13)
C14 C6 C7 C11 -12.92(17)
C10 O2 C8 O1 63.42(15)
C10 O2 C8 C7 -151.00(12)
C10 O2 C8 C11 -80.20(15)
C9 O1 C8 O2 75.21(14)
C9 O1 C8 C7 -69.25(15)
C9 O1 C8 C11 -139.40(12)
C6 C7 C8 O2 3.84(19)
C11 C7 C8 O2 111.42(13)
C6 C7 C8 O1 147.97(12)
C11 C7 C8 O1 -104.45(13)
C6 C7 C8 C11 -107.58(14)
O2 C8 C11 C12 1.24(19)
O1 C8 C11 C12 -142.40(12)
C7 C8 C11 C12 106.63(14)
O2 C8 C11 C7 -105.39(14)
O1 C8 C11 C7 110.97(13)
C8 C7 C11 C12 -110.94(13)
C6 C7 C11 C12 -0.03(17)
C6 C7 C11 C8 110.91(14)
C8 C11 C12 C13 -62.31(18)
C7 C11 C12 C13 6.19(18)
C8 C11 C12 C18 116.19(14)
C7 C11 C12 C18 -175.32(11)
C11 C12 C13 C14 1.6(2)
C18 C12 C13 C14 -176.76(12)
C12 C13 C14 C15 -131.33(14)
C12 C13 C14 C6 -14.81(19)
C7 C6 C14 C13 19.61(17)
C5 C6 C14 C13 -104.54(13)
C7 C6 C14 C15 138.02(12)
C5 C6 C14 C15 13.86(13)
C5 N1 C15 O4 178.23(12)
C4 N1 C15 O4 2.4(2)
C5 N1 C15 C14 1.06(14)
C4 N1 C15 C14 -174.78(11)
C13 C14 C15 O4 -63.25(17)
C6 C14 C15 O4 173.24(13)
C13 C14 C15 N1 113.85(12)
C6 C14 C15 N1 -9.67(13)
C2 C1 C16 C17 -0.1(2)
C1 C16 C17 C4 0.6(2)
C3 C4 C17 C16 -0.1(2)
N1 C4 C17 C16 -178.85(13)
